data_4511312
loop_
_publ_author_name
'Roy, Saikat'
'Nangia, Ashwini'

_publ_section_title
;
 Kinetic and Thermodynamic Conformational Polymorphs of Bis(p-tolyl)
 Ketonep-Tosylhydrazone:&#x00A0; The Curtin&#x2212;Hammett Principle in
 Crystallization
;
_journal_issue 10
_journal_name_full 'Crystal Growth &amp; Design'
_journal_page_first 2047
_journal_paper_doi 10.1021/cg070542t
_journal_volume 7
_journal_year 2007
_chemical_formula_moiety 'C22 H22 N2 O2 S'
_chemical_formula_sum 'C22 H22 N2 O2 S'
_chemical_formula_weight 378.48
_chemical_melting_point 432
_chemical_name_systematic
; 
 ? 
;
_space_group_IT_number 15
_symmetry_cell_setting monoclinic
_symmetry_space_group_name_Hall '-C 2yc'
_symmetry_space_group_name_H-M 'C 1 2/c 1'
_atom_sites_solution_hydrogens geom
_atom_sites_solution_primary direct
_atom_sites_solution_secondary difmap
_audit_creation_method SHELXL-97
_cell_angle_alpha 90.00
_cell_angle_beta 104.08(3)
_cell_angle_gamma 90.00
_cell_formula_units_Z 8
_cell_length_a 42.043(8)
_cell_length_b 8.0381(16)
_cell_length_c 12.345(3)
_cell_measurement_temperature 298(2)
_cell_volume 4046.6(16)
_computing_cell_refinement 'Bruker SMART'
_computing_data_collection 'Bruker SMART'
_computing_data_reduction 'Bruker SAINT'
_computing_molecular_graphics 'Bruker SHELXTL'
_computing_publication_material 'Bruker SHELXTL'
_computing_structure_refinement 'Bruker SHELXTL'
_computing_structure_solution 'Bruker SHELXTL'
_diffrn_ambient_temperature 298(2)
_diffrn_measured_fraction_theta_full 0.989
_diffrn_measured_fraction_theta_max 0.989
_diffrn_measurement_device_type 'CCD area detector'
_diffrn_measurement_method 'phi and omega scans'
_diffrn_radiation_monochromator graphite
_diffrn_radiation_source 'fine-focus sealed tube'
_diffrn_radiation_type MoK\a
_diffrn_radiation_wavelength 0.71073
_diffrn_reflns_av_R_equivalents 0.0000
_diffrn_reflns_av_sigmaI/netI 0.1728
_diffrn_reflns_limit_h_max 45
_diffrn_reflns_limit_h_min -46
_diffrn_reflns_limit_k_max 8
_diffrn_reflns_limit_k_min 0
_diffrn_reflns_limit_l_max 13
_diffrn_reflns_limit_l_min 0
_diffrn_reflns_number 3512
_diffrn_reflns_theta_full 23.34
_diffrn_reflns_theta_max 23.34
_diffrn_reflns_theta_min 1.00
_exptl_absorpt_coefficient_mu 0.179
_exptl_absorpt_correction_T_max 0.9947
_exptl_absorpt_correction_T_min 0.9385
_exptl_absorpt_correction_type multi-scan
_exptl_absorpt_process_details 'Bruker AXS SADABS program'
_exptl_crystal_colour colourless
_exptl_crystal_density_diffrn 1.242
_exptl_crystal_density_method 'not measured'
_exptl_crystal_description Plate
_exptl_crystal_F_000 1600
_exptl_crystal_size_max 0.36
_exptl_crystal_size_mid 0.11
_exptl_crystal_size_min 0.03
_refine_diff_density_max 0.258
_refine_diff_density_min -0.285
_refine_diff_density_rms 0.071
_refine_ls_extinction_method none
_refine_ls_goodness_of_fit_ref 0.950
_refine_ls_hydrogen_treatment mixed
_refine_ls_matrix_type full
_refine_ls_number_parameters 252
_refine_ls_number_reflns 3512
_refine_ls_number_restraints 0
_refine_ls_restrained_S_all 0.950
_refine_ls_R_factor_all 0.1839
_refine_ls_R_factor_gt 0.0724
_refine_ls_shift/su_max 0.025
_refine_ls_shift/su_mean 0.001
_refine_ls_structure_factor_coef Fsqd
_refine_ls_weighting_details 'calc w=1/[\s^2^(Fo^2^)+(0.0712P)^2^+0.0000P] where P=(Fo^2^+2Fc^2^)/3'
_refine_ls_weighting_scheme calc
_refine_ls_wR_factor_gt 0.1405
_refine_ls_wR_factor_ref 0.1903
_reflns_number_gt 1514
_reflns_number_total 3512
_reflns_threshold_expression >2sigma(I)
_cod_data_source_file DiMe_F2_an261_m.cif
_cod_data_source_block an261_m
_cod_original_cell_volume 4046.5(14)
_cod_original_sg_symbol_H-M C2/c
_cod_database_code 4511312

loop_
_symmetry_equiv_pos_as_xyz
'x, y, z'
'-x, y, -z+1/2'
'x+1/2, y+1/2, z'
'-x+1/2, y+1/2, -z+1/2'
'-x, -y, -z'
'x, -y, z-1/2'
'-x+1/2, -y+1/2, -z'
'x+1/2, -y+1/2, z-1/2'

loop_
_atom_site_label
_atom_site_type_symbol
_atom_site_fract_x
_atom_site_fract_y
_atom_site_fract_z
_atom_site_U_iso_or_equiv
_atom_site_adp_type
_atom_site_occupancy
_atom_site_symmetry_multiplicity
_atom_site_calc_flag
_atom_site_refinement_flags
S1 S 0.43623(5) -0.0025(3) 0.83053(17) 0.0541(6) Uani 1 1 d .
C8 C 0.3493(2) 0.0978(9) 0.6716(6) 0.049(2) Uani 1 1 d .
O1 O 0.46173(13) 0.1156(5) 0.8382(4) 0.0691(16) Uani 1 1 d .
N1 N 0.40428(19) 0.0933(9) 0.7508(6) 0.061(2) Uani 1 1 d .
C4 C 0.43751(18) -0.3336(9) 0.7926(6) 0.055(2) Uani 1 1 d .
H4 H 0.4275 -0.3447 0.8516 0.066 Uiso 1 1 calc R
N2 N 0.37378(17) 0.0182(8) 0.7342(5) 0.0541(17) Uani 1 1 d .
O2 O 0.42632(13) -0.0589(5) 0.9278(4) 0.0664(17) Uani 1 1 d .
C12 C 0.36437(19) 0.5676(10) 0.5251(7) 0.057(2) Uani 1 1 d .
C3 C 0.44542(19) -0.4722(9) 0.7392(6) 0.065(2) Uani 1 1 d .
H3 H 0.4409 -0.5774 0.7631 0.078 Uiso 1 1 calc R
C11 C 0.37225(18) 0.4203(12) 0.4813(6) 0.065(2) Uani 1 1 d .
H11 H 0.3812 0.4239 0.4195 0.078 Uiso 1 1 calc R
C15 C 0.31702(19) 0.0274(9) 0.6615(6) 0.046(2) Uani 1 1 d .
C20 C 0.2903(2) 0.0758(9) 0.5758(7) 0.070(3) Uani 1 1 d .
H20 H 0.2934 0.1546 0.5241 0.084 Uiso 1 1 calc R
C2 C 0.45997(19) -0.4570(10) 0.6507(7) 0.054(2) Uani 1 1 d .
C5 C 0.44449(17) -0.1794(9) 0.7580(6) 0.044(2) Uani 1 1 d .
C9 C 0.35374(18) 0.2585(10) 0.6162(6) 0.049(2) Uani 1 1 d .
C6 C 0.45888(19) -0.1596(10) 0.6693(6) 0.062(2) Uani 1 1 d .
H6 H 0.4635 -0.0543 0.6458 0.075 Uiso 1 1 calc R
C16 C 0.3106(2) -0.0887(9) 0.7375(7) 0.064(2) Uani 1 1 d .
H16 H 0.3275 -0.1231 0.7967 0.077 Uiso 1 1 calc R
C1 C 0.4698(2) -0.6154(9) 0.5988(7) 0.092(3) Uani 1 1 d .
H2A H 0.4754 -0.5886 0.5299 0.138 Uiso 1 1 calc R
H2B H 0.4518 -0.6924 0.5845 0.138 Uiso 1 1 calc R
H2C H 0.4884 -0.6649 0.6494 0.138 Uiso 1 1 calc R
C10 C 0.36742(19) 0.2694(10) 0.5248(6) 0.059(2) Uani 1 1 d .
H10 H 0.3733 0.1729 0.4931 0.071 Uiso 1 1 calc R
C7 C 0.4663(2) -0.3011(12) 0.6165(6) 0.072(3) Uani 1 1 d .
H7 H 0.4758 -0.2900 0.5563 0.086 Uiso 1 1 calc R
C14 C 0.34577(19) 0.4067(10) 0.6587(6) 0.063(2) Uani 1 1 d .
H14 H 0.3361 0.4036 0.7190 0.075 Uiso 1 1 calc R
C19 C 0.2599(2) 0.0097(12) 0.5664(7) 0.082(3) Uani 1 1 d .
H19 H 0.2428 0.0431 0.5075 0.098 Uiso 1 1 calc R
C13 C 0.3513(2) 0.5570(10) 0.6171(6) 0.068(3) Uani 1 1 d .
H13 H 0.3462 0.6537 0.6507 0.082 Uiso 1 1 calc R
C17 C 0.2798(3) -0.1528(10) 0.7267(7) 0.076(3) Uani 1 1 d .
H17 H 0.2765 -0.2309 0.7785 0.091 Uiso 1 1 calc R
C21 C 0.3708(2) 0.7361(10) 0.4767(6) 0.081(3) Uani 1 1 d .
H21A H 0.3657 0.8238 0.5225 0.122 Uiso 1 1 calc R
H21B H 0.3573 0.7468 0.4022 0.122 Uiso 1 1 calc R
H21C H 0.3935 0.7433 0.4750 0.122 Uiso 1 1 calc R
C22 C 0.2199(2) -0.1755(11) 0.6335(8) 0.112(4) Uani 1 1 d .
H22A H 0.2088 -0.1880 0.5562 0.167 Uiso 1 1 calc R
H22B H 0.2078 -0.1007 0.6689 0.167 Uiso 1 1 calc R
H22C H 0.2216 -0.2819 0.6698 0.167 Uiso 1 1 calc R
C18 C 0.2537(2) -0.1063(11) 0.6424(9) 0.076(3) Uani 1 1 d .
H1 H 0.4039(17) 0.157(8) 0.702(5) 0.05(3) Uiso 1 1 d .

loop_
_atom_site_aniso_label
_atom_site_aniso_U_11
_atom_site_aniso_U_22
_atom_site_aniso_U_33
_atom_site_aniso_U_23
_atom_site_aniso_U_13
_atom_site_aniso_U_12
S1 0.0586(12) 0.0473(11) 0.0556(12) 0.0010(12) 0.0124(12) 0.0038(13)
C8 0.060(6) 0.048(5) 0.039(5) -0.011(4) 0.009(5) 0.011(5)
O1 0.073(4) 0.054(3) 0.075(4) -0.004(3) 0.007(3) -0.016(3)
N1 0.069(6) 0.048(4) 0.068(5) 0.022(4) 0.020(4) 0.022(4)
C4 0.070(6) 0.054(5) 0.046(5) -0.002(4) 0.025(4) -0.007(5)
N2 0.047(4) 0.055(4) 0.063(4) -0.007(4) 0.019(4) -0.007(4)
O2 0.093(5) 0.060(4) 0.051(3) 0.001(3) 0.028(3) 0.001(3)
C12 0.048(6) 0.053(6) 0.063(6) 0.008(5) -0.001(5) -0.003(4)
C3 0.084(7) 0.045(6) 0.067(5) 0.000(5) 0.021(5) -0.006(5)
C11 0.060(6) 0.087(7) 0.059(5) 0.019(6) 0.033(5) 0.010(5)
C15 0.047(6) 0.049(5) 0.044(5) -0.003(4) 0.011(4) 0.008(5)
C20 0.064(7) 0.077(6) 0.064(6) 0.016(5) 0.007(5) -0.006(5)
C2 0.051(6) 0.059(6) 0.048(5) -0.005(4) 0.003(4) 0.008(4)
C5 0.046(5) 0.037(5) 0.048(5) 0.005(4) 0.008(4) 0.003(4)
C9 0.054(6) 0.048(5) 0.047(5) 0.000(4) 0.015(4) 0.008(4)
C6 0.082(7) 0.059(6) 0.049(6) 0.020(5) 0.022(5) 0.009(5)
C16 0.064(7) 0.073(6) 0.053(6) 0.009(5) 0.011(5) 0.001(5)
C1 0.094(7) 0.103(7) 0.071(6) -0.036(6) 0.004(6) 0.021(6)
C10 0.087(7) 0.058(6) 0.040(5) 0.003(5) 0.030(5) 0.011(4)
C7 0.093(7) 0.083(7) 0.046(5) 0.008(6) 0.028(5) 0.011(6)
C14 0.096(7) 0.051(5) 0.056(5) 0.015(5) 0.046(5) 0.004(5)
C19 0.058(7) 0.098(7) 0.083(7) 0.019(6) 0.006(6) -0.006(6)
C13 0.106(8) 0.063(7) 0.047(5) -0.002(5) 0.040(5) 0.000(5)
C17 0.080(8) 0.079(7) 0.076(7) 0.014(5) 0.031(6) -0.011(6)
C21 0.094(8) 0.080(7) 0.064(6) 0.007(5) 0.010(5) -0.023(5)
C22 0.066(7) 0.127(8) 0.142(10) 0.002(7) 0.025(7) -0.020(6)
C18 0.049(7) 0.082(7) 0.097(8) -0.001(6) 0.017(6) -0.008(5)

loop_
_atom_type_symbol
_atom_type_description
_atom_type_scat_dispersion_real
_atom_type_scat_dispersion_imag
_atom_type_scat_source
C C 0.0033 0.0016 'International Tables Vol C Tables 4.2.6.8 and 6.1.1.4'
H H 0.0000 0.0000 'International Tables Vol C Tables 4.2.6.8 and 6.1.1.4'
N N 0.0061 0.0033 'International Tables Vol C Tables 4.2.6.8 and 6.1.1.4'
O O 0.0106 0.0060 'International Tables Vol C Tables 4.2.6.8 and 6.1.1.4'
S S 0.1246 0.1234 'International Tables Vol C Tables 4.2.6.8 and 6.1.1.4'

loop_
_geom_angle_atom_site_label_1
_geom_angle_atom_site_label_2
_geom_angle_atom_site_label_3
_geom_angle
O1 S1 O2 121.6(3)
O1 S1 N1 102.7(4)
O2 S1 N1 106.6(4)
O1 S1 C5 109.6(4)
O2 S1 C5 107.7(3)
N1 S1 C5 107.8(3)
N2 C8 C15 116.8(7)
N2 C8 C9 121.9(8)
C15 C8 C9 121.2(7)
N2 N1 S1 118.3(6)
C5 C4 C3 119.3(7)
C8 N2 N1 116.5(7)
C11 C12 C13 116.9(7)
C11 C12 C21 121.7(8)
C13 C12 C21 121.3(8)
C4 C3 C2 120.8(7)
C10 C11 C12 122.6(8)
C16 C15 C20 116.4(8)
C16 C15 C8 122.3(7)
C20 C15 C8 121.3(8)
C19 C20 C15 121.3(8)
C7 C2 C3 118.7(8)
C7 C2 C1 122.9(8)
C3 C2 C1 118.3(8)
C4 C5 C6 121.4(7)
C4 C5 S1 119.3(6)
C6 C5 S1 119.2(6)
C14 C9 C10 116.3(7)
C14 C9 C8 120.3(7)
C10 C9 C8 123.3(7)
C7 C6 C5 118.0(7)
C17 C16 C15 121.3(8)
C11 C10 C9 120.5(8)
C2 C7 C6 121.7(8)
C13 C14 C9 123.2(8)
C20 C19 C18 122.0(8)
C14 C13 C12 120.5(8)
C18 C17 C16 122.4(8)
C17 C18 C19 116.7(8)
C17 C18 C22 121.5(9)
C19 C18 C22 121.9(9)

loop_
_geom_bond_atom_site_label_1
_geom_bond_atom_site_label_2
_geom_bond_distance
S1 O1 1.418(5)
S1 O2 1.437(5)
S1 N1 1.650(7)
S1 C5 1.760(7)
C8 N2 1.297(8)
C8 C15 1.446(9)
C8 C9 1.495(9)
N1 N2 1.387(8)
C4 C5 1.366(8)
C4 C3 1.376(9)
C12 C11 1.375(9)
C12 C13 1.379(10)
C12 C21 1.531(9)
C3 C2 1.382(10)
C11 C10 1.362(9)
C15 C16 1.396(9)
C15 C20 1.398(9)
C20 C19 1.362(10)
C2 C7 1.368(9)
C2 C1 1.526(9)
C5 C6 1.383(10)
C9 C14 1.375(9)
C9 C10 1.388(9)
C6 C7 1.383(9)
C16 C17 1.369(10)
C14 C13 1.355(8)
C19 C18 1.391(11)
C17 C18 1.368(10)
C22 C18 1.506(10)
